data_4078563
loop_
_publ_author_name
'Wang, Sunewang Rixin'
'Xie, Zuowei'

_publ_section_title
;
 Formal Insertion ofo-Carborynes into Ferrocenyl C--H Bonds: A Simple
 Access too-Carboranylferrocenes
;
_journal_issue 12
_journal_name_full Organometallics
_journal_page_first 4544
_journal_paper_doi 10.1021/om300324n
_journal_volume 31
_journal_year 2012
_chemical_formula_sum 'C12 H19 B10 Cl Fe'
_chemical_formula_weight 362.67
_chemical_name_systematic
; 
 ? 
;
_space_group_IT_number 43
_symmetry_cell_setting orthorhombic
_symmetry_space_group_name_Hall 'F 2 -2d'
_symmetry_space_group_name_H-M 'F d d 2'
_atom_sites_solution_hydrogens geom
_atom_sites_solution_primary direct
_atom_sites_solution_secondary difmap
_audit_creation_method SHELXL-97
_cell_angle_alpha 90.00
_cell_angle_beta 90.00
_cell_angle_gamma 90.00
_cell_formula_units_Z 16
_cell_length_a 29.039(8)
_cell_length_b 29.620(8)
_cell_length_c 8.106(2)
_cell_measurement_reflns_used 303
_cell_measurement_temperature 296(2)
_cell_measurement_theta_max 15
_cell_measurement_theta_min 15
_cell_volume 6972(3)
_computing_cell_refinement 'BRUKER KAPPA APEXII DUO DIFFRACTOMETER'
_computing_data_collection 'BRUKER KAPPA APEXII DUO DIFFRACTOMETER'
_computing_data_reduction 'BRUKER KAPPA APEXII DUO DIFFRACTOMETER'
_computing_molecular_graphics 'SIEMENS SHELXTL'
_computing_publication_material 'SIEMENS SHELXTL'
_computing_structure_refinement 'SHELXL-97 (Sheldrick, 2008)'
_computing_structure_solution 'SHELXS-97 (Sheldrick, 2008)'
_diffrn_ambient_temperature 296(2)
_diffrn_measured_fraction_theta_full 0.995
_diffrn_measured_fraction_theta_max 0.995
_diffrn_measurement_device_type 'BRUKER KAPPA APEXII DUO DIFFRACTOMETER'
_diffrn_measurement_method 'PHI & OMEGA SCAN'
_diffrn_radiation_monochromator graphite
_diffrn_radiation_source 'fine-focus sealed tube'
_diffrn_radiation_type MoK\a
_diffrn_radiation_wavelength 0.71073
_diffrn_reflns_av_R_equivalents 0.0726
_diffrn_reflns_av_sigmaI/netI 0.0587
_diffrn_reflns_limit_h_max 29
_diffrn_reflns_limit_h_min -34
_diffrn_reflns_limit_k_max 35
_diffrn_reflns_limit_k_min -35
_diffrn_reflns_limit_l_max 9
_diffrn_reflns_limit_l_min -9
_diffrn_reflns_number 14378
_diffrn_reflns_theta_full 25.25
_diffrn_reflns_theta_max 25.25
_diffrn_reflns_theta_min 1.96
_exptl_absorpt_coefficient_mu 1.006
_exptl_absorpt_correction_T_max 0.6920
_exptl_absorpt_correction_T_min 0.6054
_exptl_absorpt_correction_type multi-scan
_exptl_crystal_colour orange
_exptl_crystal_density_diffrn 1.382
_exptl_crystal_density_method 'not measured'
_exptl_crystal_description block
_exptl_crystal_F_000 2944
_exptl_crystal_size_max 0.50
_exptl_crystal_size_mid 0.40
_exptl_crystal_size_min 0.30
_refine_diff_density_max 0.415
_refine_diff_density_min -0.253
_refine_diff_density_rms 0.065
_refine_ls_abs_structure_details 'Flack H D (1983), Acta Cryst. A39, 876-881'
_refine_ls_abs_structure_Flack 0.069(18)
_refine_ls_extinction_method none
_refine_ls_goodness_of_fit_ref 1.056
_refine_ls_hydrogen_treatment riding
_refine_ls_matrix_type full
_refine_ls_number_parameters 217
_refine_ls_number_reflns 3017
_refine_ls_number_restraints 1
_refine_ls_restrained_S_all 1.056
_refine_ls_R_factor_all 0.0395
_refine_ls_R_factor_gt 0.0380
_refine_ls_shift/su_max 0.002
_refine_ls_shift/su_mean 0.000
_refine_ls_structure_factor_coef Fsqd
_refine_ls_weighting_details 'calc w=1/[\s^2^(Fo^2^)+(0.0620P)^2^+3.4445P] where P=(Fo^2^+2Fc^2^)/3'
_refine_ls_weighting_scheme calc
_refine_ls_wR_factor_gt 0.0997
_refine_ls_wR_factor_ref 0.1015
_reflns_number_gt 2918
_reflns_number_total 3017
_reflns_threshold_expression >2sigma(I)
_cod_data_source_file om300324n_si_002.cif
_cod_data_source_block 5e
_cod_depositor_comments
;
The following automatic conversions were performed:

'_symmetry_cell_setting' value 'Orthorhombic' changed to
'orthorhombic' according to
/home/saulius/struct/CIF-dictionaries/cif_core.dic dictionary named
'cif_core.dic' version 2.4.1 from 2010-06-29.

Automatic conversion script
Id: cif_fix_values 1891 2012-01-12 08:04:46Z andrius 
;
_cod_original_cell_volume 6973(3)
_cod_original_sg_symbol_H-M Fdd2
_cod_database_code 4078563

loop_
_symmetry_equiv_pos_as_xyz
'x, y, z'
'-x, -y, z'
'x+1/4, -y+1/4, z+1/4'
'-x+1/4, y+1/4, z+1/4'
'x, y+1/2, z+1/2'
'-x, -y+1/2, z+1/2'
'x+1/4, -y+3/4, z+3/4'
'-x+1/4, y+3/4, z+3/4'
'x+1/2, y, z+1/2'
'-x+1/2, -y, z+1/2'
'x+3/4, -y+1/4, z+3/4'
'-x+3/4, y+1/4, z+3/4'
'x+1/2, y+1/2, z'
'-x+1/2, -y+1/2, z'
'x+3/4, -y+3/4, z+1/4'
'-x+3/4, y+3/4, z+1/4'

loop_
_atom_site_label
_atom_site_type_symbol
_atom_site_fract_x
_atom_site_fract_y
_atom_site_fract_z
_atom_site_U_iso_or_equiv
_atom_site_adp_type
_atom_site_occupancy
_atom_site_symmetry_multiplicity
_atom_site_calc_flag
_atom_site_refinement_flags
Fe1 Fe 0.370995(13) 0.015025(12) 0.55337(6) 0.03477(15) Uani 1 1 d .
Cl1 Cl 0.23592(4) 0.12387(4) 0.42145(12) 0.0638(3) Uani 1 1 d .
C1 C 0.30200(9) 0.09147(7) 0.6864(3) 0.0286(5) Uani 1 1 d .
C2 C 0.24913(12) 0.07601(12) 0.7620(4) 0.0557(9) Uani 1 1 d .
H2 H 0.2308 0.0453 0.7228 0.067 Uiso 1 1 calc R
C11 C 0.32558(8) 0.06738(7) 0.5499(4) 0.0311(5) Uani 1 1 d .
C12 C 0.36830(10) 0.08057(10) 0.4756(4) 0.0385(7) Uani 1 1 d .
H12A H 0.3884 0.1052 0.5116 0.046 Uiso 1 1 calc R
C13 C 0.37580(11) 0.05142(12) 0.3387(4) 0.0465(8) Uani 1 1 d .
H13A H 0.4025 0.0522 0.2646 0.056 Uiso 1 1 calc R
C14 C 0.33879(12) 0.02074(10) 0.3297(4) 0.0461(7) Uani 1 1 d .
H14A H 0.3355 -0.0035 0.2482 0.055 Uiso 1 1 calc R
C15 C 0.30739(10) 0.03039(9) 0.4569(4) 0.0377(6) Uani 1 1 d .
H15A H 0.2785 0.0143 0.4791 0.045 Uiso 1 1 calc R
C16 C 0.36442(14) -0.03228(12) 0.7347(6) 0.0590(10) Uani 1 1 d .
H16A H 0.3359 -0.0410 0.7910 0.071 Uiso 1 1 calc R
C17 C 0.39585(13) 0.00250(12) 0.7845(5) 0.0573(9) Uani 1 1 d .
H17A H 0.3922 0.0222 0.8807 0.069 Uiso 1 1 calc R
C18 C 0.43229(12) 0.00370(11) 0.6729(5) 0.0550(9) Uani 1 1 d .
H18A H 0.4586 0.0244 0.6768 0.066 Uiso 1 1 calc R
C19 C 0.42439(12) -0.03001(11) 0.5509(5) 0.0577(9) Uani 1 1 d .
H19A H 0.4444 -0.0368 0.4567 0.069 Uiso 1 1 calc R
C20 C 0.38260(13) -0.05186(11) 0.5903(5) 0.0571(11) Uani 1 1 d .
H20A H 0.3686 -0.0766 0.5276 0.069 Uiso 1 1 calc R
B3 B 0.29913(13) 0.07307(11) 0.8853(4) 0.0430(8) Uani 1 1 d .
H3 H 0.3130 0.0404 0.9271 0.052 Uiso 1 1 calc R
B4 B 0.33575(11) 0.11799(10) 0.8305(4) 0.0387(7) Uani 1 1 d .
H4 H 0.3735 0.1150 0.8346 0.046 Uiso 1 1 calc R
B5 B 0.30497(11) 0.14703(8) 0.6856(4) 0.0293(6) Uani 1 1 d .
H5 H 0.3245 0.1641 0.5875 0.035 Uiso 1 1 calc R
B6 B 0.25337(13) 0.12361(13) 0.6301(5) 0.0424(8) Uani 1 1 d .
B7 B 0.24761(15) 0.09598(12) 0.9685(5) 0.0464(8) Uani 1 1 d .
H7 H 0.2279 0.0785 1.0652 0.056 Uiso 1 1 calc R
B8 B 0.30183(14) 0.12231(12) 1.0101(5) 0.0453(8) Uani 1 1 d .
H8 H 0.3174 0.1222 1.1338 0.054 Uiso 1 1 calc R
B9 B 0.30684(14) 0.16925(12) 0.8758(5) 0.0465(8) Uani 1 1 d .
H9 H 0.3261 0.1999 0.9095 0.056 Uiso 1 1 calc R
B10 B 0.25634(15) 0.17274(12) 0.7557(5) 0.0502(9) Uani 1 1 d .
H10 H 0.2430 0.2055 0.7129 0.060 Uiso 1 1 calc R
B11 B 0.21981(13) 0.12717(14) 0.8103(6) 0.0529(9) Uani 1 1 d .
H11 H 0.1821 0.1299 0.8040 0.063 Uiso 1 1 calc R
B12 B 0.25241(14) 0.15550(11) 0.9635(5) 0.0466(8) Uani 1 1 d .
H12 H 0.2359 0.1768 1.0576 0.056 Uiso 1 1 calc R

loop_
_atom_site_aniso_label
_atom_site_aniso_U_11
_atom_site_aniso_U_22
_atom_site_aniso_U_33
_atom_site_aniso_U_23
_atom_site_aniso_U_13
_atom_site_aniso_U_12
Fe1 0.0354(2) 0.0303(2) 0.0387(2) -0.00411(16) -0.00486(19) 0.00266(14)
Cl1 0.0628(6) 0.0900(6) 0.0385(4) -0.0069(4) -0.0170(5) 0.0295(5)
C1 0.0275(13) 0.0274(11) 0.0310(13) 0.0040(11) -0.0028(11) -0.0018(9)
C2 0.0480(19) 0.0668(19) 0.052(2) -0.0058(16) 0.0076(17) -0.0170(17)
C11 0.0314(12) 0.0293(11) 0.0326(12) 0.0052(11) -0.0052(13) 0.0008(9)
C12 0.0370(14) 0.0352(14) 0.0433(17) 0.0023(13) 0.0018(13) -0.0009(11)
C13 0.0467(17) 0.0520(18) 0.041(2) 0.0013(15) 0.0081(13) 0.0040(12)
C14 0.0470(18) 0.0548(16) 0.0365(17) -0.0111(14) -0.0068(15) 0.0043(13)
C15 0.0340(14) 0.0386(12) 0.0405(15) -0.0025(12) -0.0074(13) -0.0016(11)
C16 0.059(2) 0.0513(19) 0.067(3) 0.0209(18) -0.0035(19) 0.0102(15)
C17 0.070(2) 0.0532(17) 0.049(2) -0.0079(17) -0.019(2) 0.0267(16)
C18 0.0475(18) 0.0493(16) 0.068(2) -0.0071(16) -0.0228(19) 0.0118(15)
C19 0.0556(19) 0.0569(17) 0.061(2) -0.0143(19) -0.012(2) 0.0276(15)
C20 0.068(2) 0.0314(15) 0.072(3) -0.0045(16) -0.0199(19) 0.0086(13)
B3 0.056(2) 0.0399(16) 0.0333(17) 0.0062(13) -0.0002(15) 0.0035(15)
B4 0.0334(15) 0.0453(15) 0.0375(18) -0.0069(13) -0.0101(15) -0.0010(13)
B5 0.0389(16) 0.0217(11) 0.0272(14) 0.0015(11) -0.0004(13) -0.0031(11)
B6 0.0362(18) 0.054(2) 0.037(2) -0.0020(14) -0.0080(17) 0.0120(15)
B7 0.050(2) 0.0532(19) 0.0356(19) -0.0018(15) 0.0058(17) -0.0066(17)
B8 0.047(2) 0.0548(19) 0.0339(19) -0.0044(13) -0.0052(15) 0.0069(15)
B9 0.053(2) 0.0432(17) 0.0430(19) -0.0125(15) 0.0001(17) -0.0038(15)
B10 0.064(2) 0.0447(17) 0.042(2) -0.0029(14) -0.0044(18) 0.0190(17)
B11 0.0337(18) 0.081(3) 0.044(2) -0.012(2) -0.0043(19) 0.0088(15)
B12 0.046(2) 0.0541(19) 0.0399(19) -0.0119(15) -0.0028(16) 0.0100(17)

loop_
_atom_type_symbol
_atom_type_description
_atom_type_scat_dispersion_real
_atom_type_scat_dispersion_imag
_atom_type_scat_source
C C 0.0033 0.0016 'International Tables Vol C Tables 4.2.6.8 and 6.1.1.4'
H H 0.0000 0.0000 'International Tables Vol C Tables 4.2.6.8 and 6.1.1.4'
B B 0.0013 0.0007 'International Tables Vol C Tables 4.2.6.8 and 6.1.1.4'
Cl Cl 0.1484 0.1585 'International Tables Vol C Tables 4.2.6.8 and 6.1.1.4'
Fe Fe 0.3463 0.8444 'International Tables Vol C Tables 4.2.6.8 and 6.1.1.4'

loop_
_geom_angle_atom_site_label_1
_geom_angle_atom_site_label_2
_geom_angle_atom_site_label_3
_geom_angle
C20 Fe1 C11 148.45(14)
C20 Fe1 C16 40.48(17)
C11 Fe1 C16 118.20(14)
C20 Fe1 C17 68.22(15)
C11 Fe1 C17 112.33(12)
C16 Fe1 C17 41.16(17)
C20 Fe1 C12 168.11(16)
C11 Fe1 C12 41.15(11)
C16 Fe1 C12 150.67(15)
C17 Fe1 C12 118.00(14)
C20 Fe1 C19 40.52(15)
C11 Fe1 C19 170.98(13)
C16 Fe1 C19 68.28(17)
C17 Fe1 C19 67.82(15)
C12 Fe1 C19 130.23(14)
C20 Fe1 C14 106.68(14)
C11 Fe1 C14 68.22(12)
C16 Fe1 C14 130.71(15)
C17 Fe1 C14 171.59(15)
C12 Fe1 C14 68.31(12)
C19 Fe1 C14 113.06(15)
C20 Fe1 C13 128.76(16)
C11 Fe1 C13 68.42(12)
C16 Fe1 C13 168.09(16)
C17 Fe1 C13 148.18(15)
C12 Fe1 C13 40.66(13)
C19 Fe1 C13 106.43(15)
C14 Fe1 C13 40.21(14)
C20 Fe1 C18 68.13(14)
C11 Fe1 C18 133.79(12)
C16 Fe1 C18 68.22(16)
C17 Fe1 C18 39.75(16)
C12 Fe1 C18 109.52(13)
C19 Fe1 C18 40.64(14)
C14 Fe1 C18 145.81(16)
C13 Fe1 C18 115.28(15)
C20 Fe1 C15 114.89(13)
C11 Fe1 C15 40.93(10)
C16 Fe1 C15 109.99(14)
C17 Fe1 C15 134.95(14)
C12 Fe1 C15 68.77(11)
C19 Fe1 C15 145.23(13)
C14 Fe1 C15 40.07(13)
C13 Fe1 C15 67.81(12)
C18 Fe1 C15 173.52(15)
C11 C1 B5 116.9(2)
C11 C1 B3 125.0(2)
B5 C1 B3 109.0(2)
C11 C1 B4 117.6(2)
B5 C1 B4 61.03(17)
B3 C1 B4 62.0(2)
C11 C1 C2 123.4(2)
B5 C1 C2 108.4(2)
B3 C1 C2 62.2(2)
B4 C1 C2 113.0(2)
C11 C1 B6 115.9(2)
B5 C1 B6 60.12(18)
B3 C1 B6 112.2(2)
B4 C1 B6 112.8(2)
C2 C1 B6 61.3(2)
C1 C2 B3 58.61(18)
C1 C2 B6 60.68(19)
B3 C2 B6 108.9(2)
C1 C2 B7 105.7(2)
B3 C2 B7 60.2(2)
B6 C2 B7 107.8(2)
C1 C2 B11 106.2(2)
B3 C2 B11 108.1(2)
B6 C2 B11 59.3(2)
B7 C2 B11 59.8(2)
C15 C11 C12 107.8(3)
C15 C11 C1 126.2(2)
C12 C11 C1 125.6(2)
C15 C11 Fe1 70.31(15)
C12 C11 Fe1 69.68(15)
C1 C11 Fe1 130.91(19)
C13 C12 C11 107.2(3)
C13 C12 Fe1 70.02(18)
C11 C12 Fe1 69.17(14)
C14 C13 C12 108.3(3)
C14 C13 Fe1 69.70(19)
C12 C13 Fe1 69.32(19)
C15 C14 C13 109.0(3)
C15 C14 Fe1 70.34(17)
C13 C14 Fe1 70.09(19)
C14 C15 C11 107.6(3)
C14 C15 Fe1 69.59(18)
C11 C15 Fe1 68.76(14)
C20 C16 C17 106.9(4)
C20 C16 Fe1 69.5(2)
C17 C16 Fe1 69.5(2)
C18 C17 C16 108.6(3)
C18 C17 Fe1 70.6(2)
C16 C17 Fe1 69.3(2)
C17 C18 C19 108.1(3)
C17 C18 Fe1 69.64(19)
C19 C18 Fe1 69.35(18)
C20 C19 C18 107.6(4)
C20 C19 Fe1 69.21(18)
C18 C19 Fe1 70.01(17)
C16 C20 C19 108.7(3)
C16 C20 Fe1 70.05(19)
C19 C20 Fe1 70.26(18)
C1 B3 B4 59.32(18)
C1 B3 C2 59.23(18)
B4 B3 C2 108.5(2)
C1 B3 B7 106.1(2)
B4 B3 B7 108.4(2)
C2 B3 B7 60.2(2)
C1 B3 B8 105.9(2)
B4 B3 B8 59.8(2)
C2 B3 B8 108.6(3)
B7 B3 B8 60.5(2)
B5 B4 C1 57.55(16)
B5 B4 B3 103.8(2)
C1 B4 B3 58.71(17)
B5 B4 B8 103.8(2)
C1 B4 B8 106.0(2)
B3 B4 B8 60.6(2)
B5 B4 B9 57.5(2)
C1 B4 B9 105.2(2)
B3 B4 B9 108.0(2)
B8 B4 B9 60.2(2)
C1 B5 B9 112.9(2)
C1 B5 B10 113.7(2)
B9 B5 B10 62.9(2)
C1 B5 B4 61.43(16)
B9 B5 B4 63.2(2)
B10 B5 B4 115.5(2)
C1 B5 B6 63.28(18)
B9 B5 B6 115.4(3)
B10 B5 B6 62.8(2)
B4 B5 B6 115.8(2)
B5 B6 B11 104.0(3)
B5 B6 C1 56.60(17)
B11 B6 C1 105.1(3)
B5 B6 Cl1 120.1(3)
B11 B6 Cl1 129.5(3)
C1 B6 Cl1 118.7(2)
B5 B6 C2 103.0(2)
B11 B6 C2 60.6(2)
C1 B6 C2 58.02(18)
Cl1 B6 C2 124.1(3)
B5 B6 B10 58.3(2)
B11 B6 B10 60.2(2)
C1 B6 B10 104.8(2)
Cl1 B6 B10 124.0(3)
C2 B6 B10 108.0(3)
B12 B7 B11 60.0(2)
B12 B7 C2 108.0(3)
B11 B7 C2 60.2(2)
B12 B7 B3 107.8(3)
B11 B7 B3 107.9(3)
C2 B7 B3 59.6(2)
B12 B7 B8 60.0(2)
B11 B7 B8 108.0(3)
C2 B7 B8 107.5(3)
B3 B7 B8 59.8(2)
B4 B8 B9 60.2(2)
B4 B8 B3 59.65(19)
B9 B8 B3 107.3(2)
B4 B8 B12 108.4(3)
B9 B8 B12 60.2(2)
B3 B8 B12 107.3(3)
B4 B8 B7 107.7(3)
B9 B8 B7 107.3(3)
B3 B8 B7 59.7(2)
B12 B8 B7 59.4(2)
B5 B9 B10 59.3(2)
B5 B9 B8 104.7(2)
B10 B9 B8 108.5(3)
B5 B9 B4 59.28(18)
B10 B9 B4 109.3(2)
B8 B9 B4 59.6(2)
B5 B9 B12 104.4(3)
B10 B9 B12 59.7(2)
B8 B9 B12 60.1(2)
B4 B9 B12 107.9(2)
B5 B10 B9 57.9(2)
B5 B10 B12 104.1(3)
B9 B10 B12 60.6(2)
B5 B10 B11 103.8(2)
B9 B10 B11 108.4(3)
B12 B10 B11 60.2(2)
B5 B10 B6 58.87(19)
B9 B10 B6 108.0(2)
B12 B10 B6 107.9(3)
B11 B10 B6 59.4(2)
B6 B11 B12 108.3(3)
B6 B11 B10 60.5(2)
B12 B11 B10 59.7(2)
B6 B11 B7 108.5(3)
B12 B11 B7 59.8(2)
B10 B11 B7 107.7(3)
B6 B11 C2 60.1(2)
B12 B11 C2 107.5(3)
B10 B11 C2 107.9(3)
B7 B11 C2 59.9(2)
B10 B12 B7 108.4(3)
B10 B12 B11 60.2(2)
B7 B12 B11 60.1(2)
B10 B12 B8 108.1(3)
B7 B12 B8 60.5(2)
B11 B12 B8 108.5(2)
B10 B12 B9 59.7(2)
B7 B12 B9 107.9(3)
B11 B12 B9 107.6(3)
B8 B12 B9 59.7(2)

loop_
_geom_bond_atom_site_label_1
_geom_bond_atom_site_label_2
_geom_bond_distance
Fe1 C20 2.032(3)
Fe1 C11 2.036(2)
Fe1 C16 2.039(4)
Fe1 C17 2.042(4)
Fe1 C12 2.043(3)
Fe1 C19 2.046(3)
Fe1 C14 2.047(3)
Fe1 C13 2.052(4)
Fe1 C18 2.054(3)
Fe1 C15 2.057(3)
Cl1 B6 1.766(4)
C1 C11 1.484(4)
C1 B5 1.648(3)
C1 B3 1.704(4)
C1 B4 1.715(4)
C1 C2 1.715(4)
C1 B6 1.763(4)
C2 B3 1.765(5)
C2 B6 1.774(5)
C2 B7 1.776(5)
C2 B11 1.782(5)
C11 C15 1.431(4)
C11 C12 1.433(4)
C12 C13 1.423(5)
C13 C14 1.409(5)
C14 C15 1.406(5)
C16 C20 1.409(6)
C16 C17 1.435(6)
C17 C18 1.392(6)
C18 C19 1.424(5)
C19 C20 1.412(5)
B3 B4 1.760(5)
B3 B7 1.776(6)
B3 B8 1.777(5)
B4 B5 1.708(4)
B4 B8 1.763(5)
B4 B9 1.774(5)
B5 B9 1.677(5)
B5 B10 1.702(5)
B5 B6 1.712(5)
B6 B11 1.759(6)
B6 B10 1.778(5)
B7 B12 1.769(5)
B7 B11 1.775(6)
B7 B8 1.789(6)
B8 B9 1.772(5)
B8 B12 1.780(5)
B9 B10 1.763(6)
B9 B12 1.780(6)
B10 B12 1.764(6)
B10 B11 1.773(6)
B11 B12 1.773(6)
